data_1533954
loop_
_publ_author_name
'Pani, M.'
'Palenzona, A.'

_publ_section_title
;
 The phase diagram of the Yb - Ge system
;
_journal_name_full 'Journal of Alloys Compd.'
_journal_page_first 151
_journal_page_last 161
_journal_volume 360
_journal_year 2003
_chemical_formula_sum 'Ge4 Yb5'
_chemical_name_systematic 'Yb5 Ge4'
_space_group_IT_number 62
_symmetry_space_group_name_Hall '-P 2ac 2n'
_symmetry_space_group_name_H-M 'P n m a'
_cell_angle_alpha 90
_cell_angle_beta 90
_cell_angle_gamma 90
_cell_formula_units_Z 4
_cell_length_a 7.342
_cell_length_b 14.958
_cell_length_c 7.828
_cell_volume 859.684
_citation_journal_id_ASTM JALCEU
_cod_data_source_file Pani_JALCEU_2003_74.cif
_cod_data_source_block Ge4Yb5
_cod_original_cell_volume 859.6838
_cod_database_code 1533954

loop_
_symmetry_equiv_pos_as_xyz
x,y,z
-x+1/2,-y,z+1/2
x+1/2,-y+1/2,-z+1/2
-x,y+1/2,-z
-x,-y,-z
x-1/2,y,-z-1/2
-x-1/2,y-1/2,z-1/2
x,-y-1/2,z

loop_
_atom_site_label
_atom_site_type_symbol
_atom_site_fract_x
_atom_site_fract_y
_atom_site_fract_z
_atom_site_occupancy
_atom_site_U_iso_or_equiv
Ge3 Ge 0.2678 0.25 0.8845 1 0.0
Yb1 Yb 0.01465 0.59367 0.18251 1 0.0
Ge1 Ge 0.1566 0.04 0.465 1 0.0
Yb2 Yb 0.32035 0.12165 0.1721 1 0.0
Yb3 Yb 0.15771 0.25 0.51759 1 0.0
Ge2 Ge 0.0259 0.25 0.1223 1 0.0
